data_7106647
loop_
_publ_author_name
'Lucile Bernet'
'Ralte Lalrempuia'
'Wadih Ghattas'
'Helge Muller-Bunz'
'Laura Vigara'
'Antoni Llobet'
'Martin Albrecht'

_publ_section_title
;
 Tunable single-site ruthenium catalysts for efficient water oxidation
;
_journal_name_full Chem.Commun.
_journal_page_first 8058
_journal_paper_doi 10.1039/c1cc12615f
_journal_volume 47
_journal_year 2011
_chemical_formula_moiety 'C18 H24 N8 Ru, 2 (C F3 O3 S)'
_chemical_formula_sum 'C20 H24 F6 N8 O6 Ru S2'
_chemical_formula_weight 751.66
_chemical_name_systematic
;
?
;
_space_group_IT_number 14
_symmetry_cell_setting monoclinic
_symmetry_space_group_name_Hall '-P 2ybc'
_symmetry_space_group_name_H-M 'P 1 21/c 1'
_atom_sites_solution_hydrogens geom
_atom_sites_solution_primary direct
_atom_sites_solution_secondary difmap
_audit_creation_method SHELXL-97
_cell_angle_alpha 90.00
_cell_angle_beta 107.760(1)
_cell_angle_gamma 90.00
_cell_formula_units_Z 4
_cell_length_a 12.2612(1)
_cell_length_b 15.4601(2)
_cell_length_c 16.5297(2)
_cell_measurement_reflns_used 20284
_cell_measurement_temperature 100(2)
_cell_measurement_theta_max 29.7447
_cell_measurement_theta_min 3.3243
_cell_volume 2984.03(6)
_computing_cell_refinement
;
CrysAlisPro, Oxford Diffraction Ltd.,
Version 1.171.34.36 (release 02-08-2010 CrysAlis171 .NET)
(compiled Aug 2 2010,13:00:58)
;
_computing_data_collection
;
CrysAlisPro, Oxford Diffraction Ltd.,
Version 1.171.34.36 (release 02-08-2010 CrysAlis171 .NET)
(compiled Aug 2 2010,13:00:58)
;
_computing_data_reduction
;
CrysAlisPro, Oxford Diffraction Ltd.,
Version 1.171.34.36 (release 02-08-2010 CrysAlis171 .NET)
(compiled Aug 2 2010,13:00:58)
;
_computing_structure_refinement 'SHELXL-97 (Sheldrick, 2008)'
_computing_structure_solution 'SHELXS-97 (Sheldrick, 2008)'
_diffrn_ambient_temperature 100(2)
_diffrn_detector_area_resol_mean 10.3196
_diffrn_measured_fraction_theta_full 0.993
_diffrn_measured_fraction_theta_max 0.875
_diffrn_measurement_device_type 'SuperNova, Dual, Cu at zero, Atlas'
_diffrn_measurement_method '\w scans'
_diffrn_radiation_monochromator mirror
_diffrn_radiation_source 'SuperNova (Mo) X-ray Source'
_diffrn_radiation_type MoK\a
_diffrn_radiation_wavelength 0.71073
_diffrn_reflns_av_R_equivalents 0.0217
_diffrn_reflns_av_sigmaI/netI 0.0169
_diffrn_reflns_limit_h_max 16
_diffrn_reflns_limit_h_min -16
_diffrn_reflns_limit_k_max 21
_diffrn_reflns_limit_k_min -21
_diffrn_reflns_limit_l_max 23
_diffrn_reflns_limit_l_min -21
_diffrn_reflns_number 37720
_diffrn_reflns_theta_full 27.00
_diffrn_reflns_theta_max 29.81
_diffrn_reflns_theta_min 3.49
_exptl_absorpt_coefficient_mu 0.752
_exptl_absorpt_correction_T_max 0.930
_exptl_absorpt_correction_T_min 0.902
_exptl_absorpt_correction_type analytical
_exptl_absorpt_process_details
;
CrysAlisPro, Oxford Diffraction Ltd.,
Version 1.171.34.36 (release 02-08-2010 CrysAlis171 .NET)
(compiled Aug 2 2010,13:00:58)
Analytical numeric absorption correction using a multifaceted crystal
model based on expressions derived by R.C. Clark & J.S. Reid.
(Clark, R. C. & Reid, J. S. (1995). Acta Cryst. A51, 887-897)
;
_exptl_crystal_colour yellow
_exptl_crystal_density_diffrn 1.673
_exptl_crystal_density_method 'not measured'
_exptl_crystal_description block
_exptl_crystal_F_000 1512
_exptl_crystal_size_max 0.1874
_exptl_crystal_size_mid 0.1525
_exptl_crystal_size_min 0.1278
_refine_diff_density_max 0.487
_refine_diff_density_min -0.503
_refine_diff_density_rms 0.056
_refine_ls_extinction_method none
_refine_ls_goodness_of_fit_ref 1.047
_refine_ls_hydrogen_treatment constr
_refine_ls_matrix_type full
_refine_ls_number_parameters 394
_refine_ls_number_reflns 7486
_refine_ls_number_restraints 0
_refine_ls_restrained_S_all 1.047
_refine_ls_R_factor_all 0.0243
_refine_ls_R_factor_gt 0.0216
_refine_ls_shift/su_max 0.004
_refine_ls_shift/su_mean 0.000
_refine_ls_structure_factor_coef Fsqd
_refine_ls_weighting_details 'calc w=1/[\s^2^(Fo^2^)+(0.0199P)^2^+2.1465P] where P=(Fo^2^+2Fc^2^)/3'
_refine_ls_weighting_scheme calc
_refine_ls_wR_factor_gt 0.0507
_refine_ls_wR_factor_ref 0.0524
_reflns_number_gt 6941
_reflns_number_total 7486
_reflns_threshold_expression I>2\s(I)
_cod_data_source_file c1cc12615f.txt
_cod_data_source_block alb81(3b)
_cod_original_sg_symbol_H-M 'P 21/c'
_cod_database_code 7106647

loop_
_symmetry_equiv_pos_as_xyz
'x, y, z'
'-x, y+1/2, -z+1/2'
'-x, -y, -z'
'x, -y-1/2, z-1/2'

loop_
_atom_site_label
_atom_site_type_symbol
_atom_site_fract_x
_atom_site_fract_y
_atom_site_fract_z
_atom_site_U_iso_or_equiv
_atom_site_adp_type
_atom_site_occupancy
_atom_site_symmetry_multiplicity
_atom_site_calc_flag
_atom_site_refinement_flags
_atom_site_disorder_assembly
_atom_site_disorder_group
Ru Ru 0.199820(9) 0.634020(7) 0.368300(6) 0.01169(4) Uani 1 1 d . . .
N1 N 0.04649(10) 0.57705(8) 0.37110(7) 0.0145(2) Uani 1 1 d . . .
C1 C 0.03653(12) 0.49468(9) 0.39349(9) 0.0184(3) Uani 1 1 d . . .
H1 H 0.1024 0.4587 0.4075 0.022 Uiso 1 1 calc R . .
C2 C -0.06630(13) 0.46014(10) 0.39692(10) 0.0227(3) Uani 1 1 d . . .
H2 H -0.0703 0.4017 0.4135 0.027 Uiso 1 1 calc R . .
C3 C -0.16279(13) 0.51157(11) 0.37603(10) 0.0241(3) Uani 1 1 d . . .
H3 H -0.2337 0.4893 0.3790 0.029 Uiso 1 1 calc R . .
C4 C -0.15485(12) 0.59607(10) 0.35064(10) 0.0215(3) Uani 1 1 d . . .
H4 H -0.2207 0.6321 0.3349 0.026 Uiso 1 1 calc R . .
C5 C -0.04987(12) 0.62768(9) 0.34833(9) 0.0164(3) Uani 1 1 d . . .
C6 C -0.02224(12) 0.71367(9) 0.32603(8) 0.0161(3) Uani 1 1 d . . .
C7 C 0.09035(12) 0.73282(9) 0.33107(8) 0.0148(3) Uani 1 1 d . . .
N2 N 0.08587(10) 0.81895(8) 0.31421(7) 0.0173(2) Uani 1 1 d . . .
C8 C 0.18103(14) 0.87813(10) 0.31901(10) 0.0223(3) Uani 1 1 d . . .
H8A H 0.1506 0.9332 0.2905 0.027 Uiso 1 1 calc R . .
H8B H 0.2317 0.8524 0.2889 0.027 Uiso 1 1 calc R . .
C9 C 0.24964(15) 0.89591(11) 0.41062(11) 0.0281(3) Uani 1 1 d . . .
H9A H 0.1994 0.9211 0.4405 0.042 Uiso 1 1 calc R . .
H9B H 0.3117 0.9365 0.4123 0.042 Uiso 1 1 calc R . .
H9C H 0.2821 0.8416 0.4383 0.042 Uiso 1 1 calc R . .
N3 N -0.01915(11) 0.85366(8) 0.29811(8) 0.0205(3) Uani 1 1 d . . .
N4 N -0.08380(10) 0.78770(8) 0.30542(8) 0.0189(2) Uani 1 1 d . . .
C10 C -0.20526(13) 0.80439(11) 0.29301(10) 0.0258(3) Uani 1 1 d . . .
H10A H -0.2217 0.7963 0.3469 0.039 Uiso 1 1 calc R . .
H10B H -0.2518 0.7641 0.2506 0.039 Uiso 1 1 calc R . .
H10C H -0.2237 0.8639 0.2733 0.039 Uiso 1 1 calc R . .
N5 N 0.34495(10) 0.69199(7) 0.35996(7) 0.0154(2) Uani 1 1 d . . .
C11 C 0.42931(12) 0.71773(9) 0.35430(9) 0.0188(3) Uani 1 1 d . . .
C12 C 0.53907(13) 0.74830(11) 0.34794(12) 0.0302(4) Uani 1 1 d . . .
H12A H 0.5894 0.6987 0.3493 0.045 Uiso 1 1 calc R . .
H12B H 0.5748 0.7868 0.3958 0.045 Uiso 1 1 calc R . .
H12C H 0.5267 0.7799 0.2945 0.045 Uiso 1 1 calc R . .
N6 N 0.29774(10) 0.52191(8) 0.41175(7) 0.0160(2) Uani 1 1 d . . .
C13 C 0.35111(12) 0.46115(10) 0.43179(9) 0.0192(3) Uani 1 1 d . . .
C14 C 0.41904(15) 0.38311(11) 0.45805(13) 0.0343(4) Uani 1 1 d . . .
H14A H 0.4763 0.3928 0.5134 0.052 Uiso 1 1 calc R . .
H14B H 0.4577 0.3687 0.4159 0.052 Uiso 1 1 calc R . .
H14C H 0.3688 0.3352 0.4625 0.052 Uiso 1 1 calc R . .
N7 N 0.22840(10) 0.67716(7) 0.48810(7) 0.0153(2) Uani 1 1 d . . .
C15 C 0.23588(12) 0.70643(9) 0.55290(9) 0.0162(3) Uani 1 1 d . . .
C16 C 0.24412(14) 0.74443(10) 0.63508(9) 0.0229(3) Uani 1 1 d . . .
H16A H 0.2735 0.8036 0.6374 0.034 Uiso 1 1 calc R . .
H16B H 0.2963 0.7098 0.6802 0.034 Uiso 1 1 calc R . .
H16C H 0.1681 0.7455 0.6430 0.034 Uiso 1 1 calc R . .
N8 N 0.16803(9) 0.58780(7) 0.24931(7) 0.0145(2) Uani 1 1 d . . .
C17 C 0.15071(12) 0.55671(9) 0.18424(9) 0.0167(3) Uani 1 1 d . . .
C18 C 0.13022(14) 0.51894(10) 0.10014(9) 0.0238(3) Uani 1 1 d . . .
H18A H 0.0894 0.5607 0.0569 0.036 Uiso 1 1 calc R . .
H18B H 0.0839 0.4665 0.0955 0.036 Uiso 1 1 calc R . .
H18C H 0.2036 0.5043 0.0915 0.036 Uiso 1 1 calc R . .
O1 O 0.40253(11) -0.09043(8) 0.23528(9) 0.0393(3) Uani 1 1 d . . .
O2 O 0.45109(11) 0.03433(10) 0.16475(10) 0.0435(3) Uani 1 1 d . . .
O3 O 0.60148(11) -0.05977(11) 0.25117(10) 0.0515(4) Uani 1 1 d . . .
S1 S 0.89410(3) 0.72871(2) 0.04318(2) 0.01884(7) Uani 1 1 d . . .
C19 C 0.81514(14) 0.64592(10) 0.08049(10) 0.0243(3) Uani 1 1 d . . .
F1 F 0.39487(13) 0.07142(11) 0.32253(10) 0.0744(5) Uani 1 1 d . . .
F2 F 0.52883(13) -0.00995(12) 0.39721(8) 0.0681(4) Uani 1 1 d . . .
F3 F 0.57026(16) 0.10175(11) 0.33529(14) 0.1003(7) Uani 1 1 d . . .
O4 O 0.96563(11) 0.76661(8) 0.12044(8) 0.0336(3) Uani 1 1 d . . .
O5 O 0.80355(11) 0.78311(8) -0.00752(8) 0.0349(3) Uani 1 1 d . . .
O6 O 0.95431(10) 0.67985(8) -0.00415(7) 0.0297(3) Uani 1 1 d . . .
S2 S 0.48714(3) -0.02657(3) 0.23346(3) 0.02729(9) Uani 1 1 d . . .
C20 C 0.49523(18) 0.03699(14) 0.32671(15) 0.0465(5) Uani 1 1 d . . .
F4 F 0.74131(9) 0.60472(7) 0.01584(7) 0.0361(2) Uani 1 1 d . . .
F5 F 0.88417(10) 0.58724(7) 0.12870(7) 0.0437(3) Uani 1 1 d . . .
F6 F 0.75454(10) 0.68087(8) 0.12682(7) 0.0447(3) Uani 1 1 d . . .

loop_
_atom_site_aniso_label
_atom_site_aniso_U_11
_atom_site_aniso_U_22
_atom_site_aniso_U_33
_atom_site_aniso_U_23
_atom_site_aniso_U_13
_atom_site_aniso_U_12
Ru 0.01074(6) 0.01288(6) 0.01204(6) -0.00018(4) 0.00437(4) 0.00049(4)
N1 0.0132(5) 0.0175(6) 0.0133(5) -0.0035(4) 0.0048(4) -0.0004(4)
C1 0.0176(7) 0.0184(7) 0.0203(7) -0.0031(5) 0.0072(6) -0.0011(5)
C2 0.0219(7) 0.0208(7) 0.0277(8) -0.0056(6) 0.0112(6) -0.0076(6)
C3 0.0161(7) 0.0293(8) 0.0288(8) -0.0097(6) 0.0096(6) -0.0082(6)
C4 0.0129(6) 0.0272(8) 0.0243(7) -0.0083(6) 0.0055(6) 0.0002(6)
C5 0.0145(6) 0.0209(7) 0.0136(6) -0.0057(5) 0.0040(5) 0.0006(5)
C6 0.0149(6) 0.0189(7) 0.0137(6) -0.0027(5) 0.0032(5) 0.0040(5)
C7 0.0172(6) 0.0168(6) 0.0110(6) -0.0014(5) 0.0051(5) 0.0022(5)
N2 0.0207(6) 0.0174(6) 0.0152(5) 0.0006(4) 0.0075(5) 0.0048(5)
C8 0.0294(8) 0.0169(7) 0.0256(8) 0.0029(6) 0.0159(7) 0.0020(6)
C9 0.0328(9) 0.0203(7) 0.0317(9) -0.0025(6) 0.0106(7) -0.0063(7)
N3 0.0238(6) 0.0216(6) 0.0166(6) 0.0006(5) 0.0067(5) 0.0081(5)
N4 0.0178(6) 0.0223(6) 0.0161(6) -0.0017(5) 0.0043(5) 0.0064(5)
C10 0.0160(7) 0.0322(8) 0.0265(8) -0.0054(7) 0.0023(6) 0.0098(6)
N5 0.0152(6) 0.0151(5) 0.0154(5) 0.0017(4) 0.0040(4) 0.0013(4)
C11 0.0180(7) 0.0176(7) 0.0196(7) 0.0044(5) 0.0038(6) 0.0014(5)
C12 0.0158(7) 0.0305(9) 0.0436(10) 0.0133(7) 0.0082(7) -0.0036(6)
N6 0.0139(5) 0.0184(6) 0.0162(5) 0.0009(4) 0.0054(4) -0.0016(5)
C13 0.0159(7) 0.0203(7) 0.0201(7) 0.0026(6) 0.0039(6) -0.0025(6)
C14 0.0284(9) 0.0244(8) 0.0471(11) 0.0155(8) 0.0069(8) 0.0084(7)
N7 0.0135(5) 0.0152(5) 0.0177(6) 0.0012(4) 0.0054(5) -0.0005(4)
C15 0.0158(6) 0.0148(6) 0.0185(7) 0.0017(5) 0.0057(5) -0.0007(5)
C16 0.0292(8) 0.0234(7) 0.0169(7) -0.0053(6) 0.0083(6) -0.0010(6)
N8 0.0128(5) 0.0146(5) 0.0170(6) 0.0011(4) 0.0060(4) 0.0011(4)
C17 0.0165(6) 0.0154(6) 0.0193(7) 0.0027(5) 0.0072(5) 0.0008(5)
C18 0.0314(8) 0.0239(7) 0.0165(7) -0.0038(6) 0.0078(6) -0.0006(6)
O1 0.0335(7) 0.0248(6) 0.0513(8) 0.0065(6) 0.0006(6) -0.0060(5)
O2 0.0302(7) 0.0476(8) 0.0556(9) 0.0263(7) 0.0172(6) 0.0091(6)
O3 0.0289(7) 0.0707(11) 0.0619(10) 0.0238(8) 0.0241(7) 0.0268(7)
S1 0.02057(17) 0.01773(16) 0.01816(16) 0.00155(13) 0.00583(14) -0.00148(13)
C19 0.0278(8) 0.0233(7) 0.0224(7) -0.0022(6) 0.0086(6) -0.0061(6)
F1 0.0683(9) 0.0784(11) 0.0798(10) -0.0200(9) 0.0272(8) 0.0339(8)
F2 0.0594(9) 0.0979(12) 0.0396(7) -0.0077(8) 0.0038(6) 0.0086(8)
F3 0.0883(13) 0.0635(10) 0.1321(17) -0.0342(11) 0.0085(12) -0.0446(10)
O4 0.0368(7) 0.0354(7) 0.0263(6) -0.0068(5) 0.0062(5) -0.0165(5)
O5 0.0313(6) 0.0310(6) 0.0413(7) 0.0148(6) 0.0097(6) 0.0088(5)
O6 0.0314(6) 0.0347(7) 0.0271(6) 0.0011(5) 0.0153(5) 0.0032(5)
S2 0.01836(18) 0.0273(2) 0.0381(2) 0.00785(17) 0.01138(16) 0.00585(15)
C20 0.0363(11) 0.0429(11) 0.0566(13) -0.0118(10) 0.0085(10) -0.0039(9)
F4 0.0346(6) 0.0329(5) 0.0380(6) -0.0093(5) 0.0068(5) -0.0152(4)
F5 0.0453(6) 0.0338(6) 0.0469(7) 0.0216(5) 0.0064(5) -0.0046(5)
F6 0.0514(7) 0.0505(7) 0.0464(6) -0.0118(5) 0.0361(6) -0.0149(6)

loop_
_atom_type_symbol
_atom_type_description
_atom_type_scat_dispersion_real
_atom_type_scat_dispersion_imag
_atom_type_scat_source
C C 0.0033 0.0016 'International Tables Vol C Tables 4.2.6.8 and 6.1.1.4'
H H 0.0000 0.0000 'International Tables Vol C Tables 4.2.6.8 and 6.1.1.4'
N N 0.0061 0.0033 'International Tables Vol C Tables 4.2.6.8 and 6.1.1.4'
O O 0.0106 0.0060 'International Tables Vol C Tables 4.2.6.8 and 6.1.1.4'
F F 0.0171 0.0103 'International Tables Vol C Tables 4.2.6.8 and 6.1.1.4'
S S 0.1246 0.1234 'International Tables Vol C Tables 4.2.6.8 and 6.1.1.4'
Ru Ru -1.2594 0.8363 'International Tables Vol C Tables 4.2.6.8 and 6.1.1.4'

loop_
_geom_angle_atom_site_label_1
_geom_angle_atom_site_label_2
_geom_angle_atom_site_label_3
_geom_angle
_geom_angle_site_symmetry_1
_geom_angle_site_symmetry_3
_geom_angle_publ_flag
C7 Ru N8 93.36(5) . . ?
C7 Ru N7 87.07(5) . . ?
N8 Ru N7 178.13(5) . . ?
C7 Ru N5 99.28(5) . . ?
N8 Ru N5 90.16(5) . . ?
N7 Ru N5 91.57(5) . . ?
C7 Ru N1 78.76(5) . . ?
N8 Ru N1 87.98(4) . . ?
N7 Ru N1 90.32(4) . . ?
N5 Ru N1 177.21(4) . . ?
C7 Ru N6 172.56(5) . . ?
N8 Ru N6 87.79(5) . . ?
N7 Ru N6 91.55(5) . . ?
N5 Ru N6 88.06(4) . . ?
N1 Ru N6 93.94(4) . . ?
C1 N1 C5 118.31(12) . . ?
C1 N1 Ru 124.35(9) . . ?
C5 N1 Ru 117.34(9) . . ?
N1 C1 C2 122.49(14) . . ?
N1 C1 H1 118.8 . . ?
C2 C1 H1 118.8 . . ?
C3 C2 C1 119.29(14) . . ?
C3 C2 H2 120.4 . . ?
C1 C2 H2 120.4 . . ?
C2 C3 C4 119.05(14) . . ?
C2 C3 H3 120.5 . . ?
C4 C3 H3 120.5 . . ?
C3 C4 C5 119.47(14) . . ?
C3 C4 H4 120.3 . . ?
C5 C4 H4 120.3 . . ?
N1 C5 C4 121.35(13) . . ?
N1 C5 C6 110.20(12) . . ?
C4 C5 C6 128.42(13) . . ?
N4 C6 C7 107.57(13) . . ?
N4 C6 C5 133.14(13) . . ?
C7 C6 C5 119.08(12) . . ?
N2 C7 C6 102.68(12) . . ?
N2 C7 Ru 142.40(11) . . ?
C6 C7 Ru 114.61(10) . . ?
N3 N2 C7 114.09(12) . . ?
N3 N2 C8 117.39(12) . . ?
C7 N2 C8 128.27(12) . . ?
N2 C8 C9 110.93(12) . . ?
N2 C8 H8A 109.5 . . ?
C9 C8 H8A 109.5 . . ?
N2 C8 H8B 109.5 . . ?
C9 C8 H8B 109.5 . . ?
H8A C8 H8B 108.0 . . ?
C8 C9 H9A 109.5 . . ?
C8 C9 H9B 109.5 . . ?
H9A C9 H9B 109.5 . . ?
C8 C9 H9C 109.5 . . ?
H9A C9 H9C 109.5 . . ?
H9B C9 H9C 109.5 . . ?
N4 N3 N2 103.84(11) . . ?
N3 N4 C6 111.80(12) . . ?
N3 N4 C10 117.72(12) . . ?
C6 N4 C10 130.45(13) . . ?
N4 C10 H10A 109.5 . . ?
N4 C10 H10B 109.5 . . ?
H10A C10 H10B 109.5 . . ?
N4 C10 H10C 109.5 . . ?
H10A C10 H10C 109.5 . . ?
H10B C10 H10C 109.5 . . ?
C11 N5 Ru 174.29(12) . . ?
N5 C11 C12 178.32(16) . . ?
C11 C12 H12A 109.5 . . ?
C11 C12 H12B 109.5 . . ?
H12A C12 H12B 109.5 . . ?
C11 C12 H12C 109.5 . . ?
H12A C12 H12C 109.5 . . ?
H12B C12 H12C 109.5 . . ?
C13 N6 Ru 177.04(12) . . ?
N6 C13 C14 179.49(17) . . ?
C13 C14 H14A 109.5 . . ?
C13 C14 H14B 109.5 . . ?
H14A C14 H14B 109.5 . . ?
C13 C14 H14C 109.5 . . ?
H14A C14 H14C 109.5 . . ?
H14B C14 H14C 109.5 . . ?
C15 N7 Ru 173.60(11) . . ?
N7 C15 C16 179.27(17) . . ?
C15 C16 H16A 109.5 . . ?
C15 C16 H16B 109.5 . . ?
H16A C16 H16B 109.5 . . ?
C15 C16 H16C 109.5 . . ?
H16A C16 H16C 109.5 . . ?
H16B C16 H16C 109.5 . . ?
C17 N8 Ru 175.77(11) . . ?
N8 C17 C18 178.36(15) . . ?
C17 C18 H18A 109.5 . . ?
C17 C18 H18B 109.5 . . ?
H18A C18 H18B 109.5 . . ?
C17 C18 H18C 109.5 . . ?
H18A C18 H18C 109.5 . . ?
H18B C18 H18C 109.5 . . ?
O4 S1 O5 115.64(8) . . ?
O4 S1 O6 114.93(8) . . ?
O5 S1 O6 114.93(8) . . ?
O4 S1 C19 103.24(7) . . ?
O5 S1 C19 102.25(8) . . ?
O6 S1 C19 103.21(7) . . ?
F5 C19 F4 107.90(13) . . ?
F5 C19 F6 107.28(13) . . ?
F4 C19 F6 107.04(13) . . ?
F5 C19 S1 112.08(11) . . ?
F4 C19 S1 111.42(11) . . ?
F6 C19 S1 110.89(11) . . ?
O3 S2 O2 116.16(8) . . ?
O3 S2 O1 114.54(9) . . ?
O2 S2 O1 114.58(8) . . ?
O3 S2 C20 102.97(10) . . ?
O2 S2 C20 104.00(10) . . ?
O1 S2 C20 101.99(10) . . ?
F1 C20 F2 107.5(2) . . ?
F1 C20 F3 107.6(2) . . ?
F2 C20 F3 107.27(19) . . ?
F1 C20 S2 111.50(15) . . ?
F2 C20 S2 111.95(15) . . ?
F3 C20 S2 110.77(18) . . ?

loop_
_geom_bond_atom_site_label_1
_geom_bond_atom_site_label_2
_geom_bond_distance
_geom_bond_site_symmetry_2
_geom_bond_publ_flag
Ru C7 2.0024(14) . ?
Ru N8 2.0158(12) . ?
Ru N7 2.0164(12) . ?
Ru N5 2.0343(12) . ?
Ru N1 2.0893(11) . ?
Ru N6 2.1061(12) . ?
N1 C1 1.3421(19) . ?
N1 C5 1.3708(18) . ?
C1 C2 1.386(2) . ?
C1 H1 0.9500 . ?
C2 C3 1.379(2) . ?
C2 H2 0.9500 . ?
C3 C4 1.385(2) . ?
C3 H3 0.9500 . ?
C4 C5 1.388(2) . ?
C4 H4 0.9500 . ?
C5 C6 1.447(2) . ?
C6 N4 1.3560(18) . ?
C6 C7 1.3894(19) . ?
C7 N2 1.3580(18) . ?
N2 N3 1.3446(17) . ?
N2 C8 1.4656(19) . ?
C8 C9 1.516(2) . ?
C8 H8A 0.9900 . ?
C8 H8B 0.9900 . ?
C9 H9A 0.9800 . ?
C9 H9B 0.9800 . ?
C9 H9C 0.9800 . ?
N3 N4 1.3195(18) . ?
N4 C10 1.4630(18) . ?
C10 H10A 0.9800 . ?
C10 H10B 0.9800 . ?
C10 H10C 0.9800 . ?
N5 C11 1.1384(19) . ?
C11 C12 1.460(2) . ?
C12 H12A 0.9800 . ?
C12 H12B 0.9800 . ?
C12 H12C 0.9800 . ?
N6 C13 1.1349(19) . ?
C13 C14 1.455(2) . ?
C14 H14A 0.9800 . ?
C14 H14B 0.9800 . ?
C14 H14C 0.9800 . ?
N7 C15 1.1403(18) . ?
C15 C16 1.4551(19) . ?
C16 H16A 0.9800 . ?
C16 H16B 0.9800 . ?
C16 H16C 0.9800 . ?
N8 C17 1.1374(18) . ?
C17 C18 1.457(2) . ?
C18 H18A 0.9800 . ?
C18 H18B 0.9800 . ?
C18 H18C 0.9800 . ?
O1 S2 1.4391(13) . ?
O2 S2 1.4371(13) . ?
O3 S2 1.4368(13) . ?
S1 O4 1.4353(12) . ?
S1 O5 1.4403(12) . ?
S1 O6 1.4422(12) . ?
S1 C19 1.8222(16) . ?
C19 F5 1.3278(19) . ?
C19 F4 1.3330(18) . ?
C19 F6 1.3333(19) . ?
F1 C20 1.323(2) . ?
F2 C20 1.327(3) . ?
F3 C20 1.338(3) . ?
S2 C20 1.805(2) . ?

loop_
_geom_torsion_atom_site_label_1
_geom_torsion_atom_site_label_2
_geom_torsion_atom_site_label_3
_geom_torsion_atom_site_label_4
_geom_torsion
_geom_torsion_site_symmetry_1
_geom_torsion_site_symmetry_2
_geom_torsion_site_symmetry_3
_geom_torsion_site_symmetry_4
_geom_torsion_publ_flag
C7 Ru N1 C1 -179.94(12) . . . . ?
N8 Ru N1 C1 86.23(11) . . . . ?
N7 Ru N1 C1 -92.99(11) . . . . ?
N6 Ru N1 C1 -1.41(11) . . . . ?
C7 Ru N1 C5 0.16(10) . . . . ?
N8 Ru N1 C5 -93.66(10) . . . . ?
N7 Ru N1 C5 87.11(10) . . . . ?
N6 Ru N1 C5 178.69(10) . . . . ?
C5 N1 C1 C2 -2.1(2) . . . . ?
Ru N1 C1 C2 178.03(11) . . . . ?
N1 C1 C2 C3 0.5(2) . . . . ?
C1 C2 C3 C4 1.2(2) . . . . ?
C2 C3 C4 C5 -1.2(2) . . . . ?
C1 N1 C5 C4 2.0(2) . . . . ?
Ru N1 C5 C4 -178.13(10) . . . . ?
C1 N1 C5 C6 -179.71(12) . . . . ?
Ru N1 C5 C6 0.19(14) . . . . ?
C3 C4 C5 N1 -0.3(2) . . . . ?
C3 C4 C5 C6 -178.32(14) . . . . ?
N1 C5 C6 N4 -174.70(14) . . . . ?
C4 C5 C6 N4 3.5(3) . . . . ?
N1 C5 C6 C7 -0.65(17) . . . . ?
C4 C5 C6 C7 177.52(14) . . . . ?
N4 C6 C7 N2 1.17(14) . . . . ?
C5 C6 C7 N2 -174.28(12) . . . . ?
N4 C6 C7 Ru 176.26(9) . . . . ?
C5 C6 C7 Ru 0.81(16) . . . . ?
N8 Ru C7 N2 -101.10(16) . . . . ?
N7 Ru C7 N2 80.72(16) . . . . ?
N5 Ru C7 N2 -10.39(17) . . . . ?
N1 Ru C7 N2 171.63(17) . . . . ?
N8 Ru C7 C6 86.77(10) . . . . ?
N7 Ru C7 C6 -91.42(10) . . . . ?
N5 Ru C7 C6 177.48(10) . . . . ?
N1 Ru C7 C6 -0.50(10) . . . . ?
C6 C7 N2 N3 -0.98(15) . . . . ?
Ru C7 N2 N3 -173.65(12) . . . . ?
C6 C7 N2 C8 173.04(13) . . . . ?
Ru C7 N2 C8 0.4(2) . . . . ?
N3 N2 C8 C9 101.62(15) . . . . ?
C7 N2 C8 C9 -72.23(18) . . . . ?
C7 N2 N3 N4 0.38(15) . . . . ?
C8 N2 N3 N4 -174.33(11) . . . . ?
N2 N3 N4 C6 0.43(15) . . . . ?
N2 N3 N4 C10 178.88(12) . . . . ?
C7 C6 N4 N3 -1.05(16) . . . . ?
C5 C6 N4 N3 173.50(14) . . . . ?
C7 C6 N4 C10 -179.25(14) . . . . ?
C5 C6 N4 C10 -4.7(3) . . . . ?
O4 S1 C19 F5 -60.38(13) . . . . ?
O5 S1 C19 F5 179.22(12) . . . . ?
O6 S1 C19 F5 59.62(13) . . . . ?
O4 S1 C19 F4 178.60(12) . . . . ?
O5 S1 C19 F4 58.20(13) . . . . ?
O6 S1 C19 F4 -61.41(13) . . . . ?
O4 S1 C19 F6 59.48(13) . . . . ?
O5 S1 C19 F6 -60.91(13) . . . . ?
O6 S1 C19 F6 179.48(11) . . . . ?
O3 S2 C20 F1 -178.35(17) . . . . ?
O2 S2 C20 F1 60.06(18) . . . . ?
O1 S2 C20 F1 -59.36(18) . . . . ?
O3 S2 C20 F2 -57.89(17) . . . . ?
O2 S2 C20 F2 -179.47(14) . . . . ?
O1 S2 C20 F2 61.11(16) . . . . ?
O3 S2 C20 F3 61.80(19) . . . . ?
O2 S2 C20 F3 -59.79(18) . . . . ?
O1 S2 C20 F3 -179.21(16) . . . . ?
